data_1519824
loop_
_publ_author_name
'Huth, Susanne L.'
'Hursthouse, Michael B.'

_publ_section_title
;
 3-(2-Furyl)benzoic acid
;
_journal_name_full 'Crystal Structure Report Archive'
_journal_page_first 367
_journal_year 2007
_chemical_formula_sum 'C11 H8 O3'
_chemical_formula_weight 188.17
_space_group_IT_number 15
_symmetry_cell_setting monoclinic
_symmetry_space_group_name_Hall '-C 2yc'
_symmetry_space_group_name_H-M 'C 1 2/c 1'
_atom_sites_solution_hydrogens geom
_atom_sites_solution_primary direct
_atom_sites_solution_secondary difmap
_cell_angle_alpha 90.00
_cell_angle_beta 95.838(3)
_cell_angle_gamma 90.00
_cell_formula_units_Z 8
_cell_length_a 22.2448(16)
_cell_length_b 5.1191(2)
_cell_length_c 15.6074(10)
_cell_measurement_reflns_used 6958
_cell_measurement_temperature 120(2)
_cell_measurement_theta_max 27.48
_cell_measurement_theta_min 2.91
_cell_volume 1768.05(18)
_computing_cell_refinement 'DENZO (Otwinowski & Minor, 1997) & COLLECT (Hooft, R.W.W., 1998)'
_computing_data_collection 'COLLECT (Hooft, R.W.W., 1998)'
_computing_data_reduction 'DENZO (Otwinowski & Minor, 1997) & COLLECT (Hooft, R.W.W., 1998)'
_computing_structure_refinement 'SHELXL-97 (Sheldrick, 1997)'
_computing_structure_solution 'SHELXS-97 (Sheldrick, 1997)'
_diffrn_ambient_temperature 120(2)
_diffrn_detector_area_resol_mean 9.091
_diffrn_measured_fraction_theta_full 0.998
_diffrn_measured_fraction_theta_max 0.998
_diffrn_measurement_device_type 'Bruker-Nonius Roper CCD camera on \k-goniostat'
_diffrn_measurement_method '\f & \w scans'
_diffrn_radiation_monochromator graphite
_diffrn_radiation_source 'Bruker-Nonius FR591 rotating anode'
_diffrn_radiation_type MoK\a
_diffrn_radiation_wavelength 0.71073
_diffrn_reflns_av_R_equivalents 0.0791
_diffrn_reflns_av_sigmaI/netI 0.0741
_diffrn_reflns_limit_h_max 28
_diffrn_reflns_limit_h_min -28
_diffrn_reflns_limit_k_max 6
_diffrn_reflns_limit_k_min -6
_diffrn_reflns_limit_l_max 20
_diffrn_reflns_limit_l_min -20
_diffrn_reflns_number 10351
_diffrn_reflns_theta_full 27.49
_diffrn_reflns_theta_max 27.49
_diffrn_reflns_theta_min 3.68
_exptl_absorpt_coefficient_mu 0.104
_exptl_absorpt_correction_T_max 0.9979
_exptl_absorpt_correction_T_min 0.9696
_exptl_absorpt_correction_type multi-scan
_exptl_absorpt_process_details 'SADABS 2007/2 (Sheldrick, G.M., 2007)'
_exptl_crystal_colour colourless
_exptl_crystal_density_diffrn 1.414
_exptl_crystal_density_method 'not measured'
_exptl_crystal_description 'split plate'
_exptl_crystal_F_000 784
_exptl_crystal_size_max 0.30
_exptl_crystal_size_mid 0.06
_exptl_crystal_size_min 0.02
_refine_diff_density_max 0.245
_refine_diff_density_min -0.242
_refine_diff_density_rms 0.054
_refine_ls_extinction_coef 0.0027(8)
_refine_ls_extinction_expression Fc^*^=kFc[1+0.001xFc^2^\l^3^/sin(2\q)]^-1/4^
_refine_ls_extinction_method SHELXL
_refine_ls_goodness_of_fit_ref 1.056
_refine_ls_hydrogen_treatment mixed
_refine_ls_matrix_type full
_refine_ls_number_parameters 132
_refine_ls_number_reflns 2030
_refine_ls_number_restraints 1
_refine_ls_restrained_S_all 1.056
_refine_ls_R_factor_all 0.1063
_refine_ls_R_factor_gt 0.0581
_refine_ls_shift/su_max 0.000
_refine_ls_shift/su_mean 0.000
_refine_ls_structure_factor_coef Fsqd
_refine_ls_weighting_details 'calc w=1/[\s^2^(Fo^2^)+(0.0548P)^2^+0.8595P] where P=(Fo^2^+2Fc^2^)/3'
_refine_ls_weighting_scheme calc
_refine_ls_wR_factor_gt 0.1186
_refine_ls_wR_factor_ref 0.1359
_reflns_number_gt 1292
_reflns_number_total 2030
_reflns_threshold_expression >2sigma(I)
_cod_data_source_file eCrystal-367.cif
_cod_data_source_block 2007may0004
_cod_depositor_comments
;
Citation :
Sample, Donated and Huth, Susanne L. and Hursthouse, Michael B. (2007) 
University of Southampton, Crystal Structure Report Archive. 
(doi:10.5258/ecrystals/367)

More at:
http://ecrystals.chem.soton.ac.uk/367/

The following automatic conversions were performed:

'_symmetry_cell_setting' value 'Monoclinic' changed to 'monoclinic'
according to the built-in table from CIF Core dictionary named
'cif_core.dic' version 2.4.1 from 2010-06-29.

Automatic conversion script
Id: cif_fix_values 3392 2015-05-12 13:50:21Z andrius 
;
_cod_original_sg_symbol_H-M C2/c
_cod_database_code 1519824

loop_
_symmetry_equiv_pos_as_xyz
'x, y, z'
'-x, y, -z+1/2'
'x+1/2, y+1/2, z'
'-x+1/2, y+1/2, -z+1/2'
'-x, -y, -z'
'x, -y, z-1/2'
'-x+1/2, -y+1/2, -z'
'x+1/2, -y+1/2, z-1/2'

loop_
_atom_site_label
_atom_site_type_symbol
_atom_site_fract_x
_atom_site_fract_y
_atom_site_fract_z
_atom_site_U_iso_or_equiv
_atom_site_adp_type
_atom_site_occupancy
_atom_site_symmetry_multiplicity
_atom_site_calc_flag
_atom_site_refinement_flags
_atom_site_disorder_assembly
_atom_site_disorder_group
C1 C 0.23592(10) 0.2435(4) 0.13071(13) 0.0229(5) Uani 1 1 d . . .
C2 C 0.27567(10) 0.0529(4) 0.15533(14) 0.0280(5) Uani 1 1 d . . .
H2 H 0.2679 -0.0993 0.1873 0.034 Uiso 1 1 calc R . .
C3 C 0.33161(10) 0.1229(5) 0.12440(15) 0.0343(6) Uani 1 1 d . . .
H3 H 0.3682 0.0260 0.1311 0.041 Uiso 1 1 calc R . .
C4 C 0.32238(10) 0.3514(5) 0.08412(15) 0.0330(6) Uani 1 1 d . . .
H4 H 0.3522 0.4453 0.0573 0.040 Uiso 1 1 calc R . .
C5 C 0.17223(10) 0.2803(4) 0.14227(13) 0.0226(5) Uani 1 1 d . . .
C6 C 0.13841(10) 0.4783(4) 0.09867(13) 0.0221(5) Uani 1 1 d . . .
H6 H 0.1572 0.5921 0.0614 0.026 Uiso 1 1 calc R . .
C7 C 0.07765(9) 0.5109(4) 0.10918(13) 0.0216(5) Uani 1 1 d . . .
C8 C 0.04969(10) 0.3471(4) 0.16436(13) 0.0249(5) Uani 1 1 d . . .
H8 H 0.0081 0.3691 0.1717 0.030 Uiso 1 1 calc R . .
C9 C 0.08324(10) 0.1507(4) 0.20866(14) 0.0259(5) Uani 1 1 d . . .
H9 H 0.0646 0.0390 0.2467 0.031 Uiso 1 1 calc R . .
C10 C 0.14354(10) 0.1178(4) 0.19742(13) 0.0239(5) Uani 1 1 d . . .
H10 H 0.1659 -0.0176 0.2277 0.029 Uiso 1 1 calc R . .
C11 C 0.04365(9) 0.7209(4) 0.06007(13) 0.0221(5) Uani 1 1 d . . .
O1 O 0.26365(7) 0.4320(3) 0.08694(10) 0.0326(4) Uani 1 1 d . . .
O2 O -0.01264(7) 0.7499(3) 0.07838(10) 0.0284(4) Uani 1 1 d D . .
H1O H -0.0293(12) 0.878(5) 0.0497(17) 0.064(10) Uiso 1 1 d D . .
O3 O 0.06612(6) 0.8557(3) 0.00632(9) 0.0270(4) Uani 1 1 d . . .

loop_
_atom_site_aniso_label
_atom_site_aniso_U_11
_atom_site_aniso_U_22
_atom_site_aniso_U_33
_atom_site_aniso_U_23
_atom_site_aniso_U_13
_atom_site_aniso_U_12
C1 0.0244(12) 0.0250(12) 0.0195(10) -0.0008(9) 0.0026(9) -0.0004(9)
C2 0.0293(13) 0.0260(12) 0.0281(12) 0.0047(10) -0.0005(10) 0.0010(10)
C3 0.0254(14) 0.0394(14) 0.0375(14) -0.0073(11) 0.0009(11) 0.0091(11)
C4 0.0210(13) 0.0457(15) 0.0338(13) -0.0071(11) 0.0094(10) -0.0039(11)
C5 0.0239(12) 0.0220(11) 0.0214(11) -0.0039(9) -0.0002(9) 0.0000(9)
C6 0.0248(12) 0.0225(11) 0.0193(11) -0.0018(9) 0.0038(9) -0.0036(9)
C7 0.0225(12) 0.0226(11) 0.0192(11) -0.0025(9) 0.0003(9) 0.0008(9)
C8 0.0210(12) 0.0281(11) 0.0261(12) -0.0017(10) 0.0038(9) 0.0006(10)
C9 0.0293(13) 0.0261(11) 0.0229(11) 0.0025(9) 0.0049(9) -0.0038(10)
C10 0.0274(13) 0.0225(11) 0.0211(11) -0.0005(9) -0.0015(9) 0.0020(9)
C11 0.0186(12) 0.0245(11) 0.0233(11) -0.0034(9) 0.0032(9) -0.0028(9)
O1 0.0296(10) 0.0336(9) 0.0351(9) 0.0027(7) 0.0055(7) -0.0001(7)
O2 0.0209(9) 0.0299(9) 0.0350(9) 0.0080(7) 0.0057(7) 0.0038(7)
O3 0.0234(9) 0.0301(8) 0.0279(8) 0.0065(7) 0.0049(7) 0.0027(7)

loop_
_atom_type_symbol
_atom_type_description
_atom_type_scat_dispersion_real
_atom_type_scat_dispersion_imag
_atom_type_scat_source
C C 0.0033 0.0016 'International Tables Vol C Tables 4.2.6.8 and 6.1.1.4'
H H 0.0000 0.0000 'International Tables Vol C Tables 4.2.6.8 and 6.1.1.4'
O O 0.0106 0.0060 'International Tables Vol C Tables 4.2.6.8 and 6.1.1.4'

loop_
_geom_angle_atom_site_label_1
_geom_angle_atom_site_label_2
_geom_angle_atom_site_label_3
_geom_angle
_geom_angle_site_symmetry_1
_geom_angle_site_symmetry_3
C2 C1 O1 109.75(19) . .
C2 C1 C5 132.6(2) . .
O1 C1 C5 117.67(17) . .
C1 C2 C3 106.97(19) . .
C1 C2 H2 126.5 . .
C3 C2 H2 126.5 . .
C4 C3 C2 106.4(2) . .
C4 C3 H3 126.8 . .
C2 C3 H3 126.8 . .
C3 C4 O1 110.4(2) . .
C3 C4 H4 124.8 . .
O1 C4 H4 124.8 . .
C10 C5 C6 118.4(2) . .
C10 C5 C1 120.63(18) . .
C6 C5 C1 121.01(19) . .
C7 C6 C5 120.8(2) . .
C7 C6 H6 119.6 . .
C5 C6 H6 119.6 . .
C6 C7 C8 120.14(19) . .
C6 C7 C11 118.54(19) . .
C8 C7 C11 121.32(19) . .
C7 C8 C9 119.40(19) . .
C7 C8 H8 120.3 . .
C9 C8 H8 120.3 . .
C10 C9 C8 120.2(2) . .
C10 C9 H9 119.9 . .
C8 C9 H9 119.9 . .
C9 C10 C5 121.07(19) . .
C9 C10 H10 119.5 . .
C5 C10 H10 119.5 . .
O3 C11 O2 122.97(18) . .
O3 C11 C7 122.53(19) . .
O2 C11 C7 114.50(18) . .
C1 O1 C4 106.44(17) . .
C11 O2 H1O 110(2) . .

loop_
_geom_bond_atom_site_label_1
_geom_bond_atom_site_label_2
_geom_bond_distance
_geom_bond_site_symmetry_2
C1 C2 1.346(3) .
C1 O1 1.366(2) .
C1 C5 1.458(3) .
C2 C3 1.425(3) .
C2 H2 0.9500 .
C3 C4 1.334(3) .
C3 H3 0.9500 .
C4 O1 1.375(3) .
C4 H4 0.9500 .
C5 C10 1.397(3) .
C5 C6 1.397(3) .
C6 C7 1.388(3) .
C6 H6 0.9500 .
C7 C8 1.393(3) .
C7 C11 1.482(3) .
C8 C9 1.393(3) .
C8 H8 0.9500 .
C9 C10 1.381(3) .
C9 H9 0.9500 .
C10 H10 0.9500 .
C11 O3 1.231(2) .
C11 O2 1.321(2) .
O2 H1O 0.856(17) .

loop_
_geom_hbond_atom_site_label_D
_geom_hbond_atom_site_label_H
_geom_hbond_atom_site_label_A
_geom_hbond_distance_DH
_geom_hbond_distance_HA
_geom_hbond_distance_DA
_geom_hbond_angle_DHA
_geom_hbond_site_symmetry_A
O2 H1O O3 0.856(17) 1.775(18) 2.630(2) 177(3) 5_575
